data_7218883
loop_
_publ_author_name
'Wang, Xiuli'
'Chang, Zhihan'
'Lin, Hongyan'
'Tian, Aixiang'
'Liu, Guocheng'
'Zhang, Juwen'
'Liu, Danna'

_publ_section_title
;
 Effect of polyoxoanions and amide group coordination modes on the
 assembly of polyoxometalate-based metal--organic complexes constructed
 from a semi-rigid bis-pyridyl-bis-amide ligand
;
_journal_issue 4
_journal_name_full CrystEngComm
_journal_page_first 895
_journal_paper_doi 10.1039/C4CE01933D
_journal_volume 17
_journal_year 2015
_chemical_formula_sum 'C32 H40 Cu2 Mo12 N8 O48 P'
_chemical_formula_weight 2614.05
_chemical_name_systematic
; 
 ? 
;
_space_group_IT_number 2
_symmetry_cell_setting triclinic
_symmetry_space_group_name_Hall '-P 1'
_symmetry_space_group_name_H-M 'P -1'
_atom_sites_solution_hydrogens geom
_atom_sites_solution_primary direct
_atom_sites_solution_secondary difmap
_audit_creation_method SHELXL-97
_cell_angle_alpha 109.155(13)
_cell_angle_beta 111.714(12)
_cell_angle_gamma 96.969(14)
_cell_formula_units_Z 1
_cell_length_a 11.510(9)
_cell_length_b 12.160(10)
_cell_length_c 13.074(10)
_cell_measurement_reflns_used 1546
_cell_measurement_temperature 296(2)
_cell_measurement_theta_max 25.0492
_cell_measurement_theta_min 2.3042
_cell_volume 1543(2)
_computing_cell_refinement 'SMART (Bruker, 2001)'
_computing_data_collection 'SMART (Bruker, 2001)'
_computing_data_reduction 'SAINT+ (Bruker, 1999)'
_computing_molecular_graphics 'PLATON (Spek, 2003)'
_computing_publication_material 'SHELXTL (1998)'
_computing_structure_refinement 'SHELXL-97 (Sheldrick, 2008)'
_computing_structure_solution 'SHELXS-97 (Sheldrick, 2008)'
_diffrn_ambient_temperature 296(2)
_diffrn_measured_fraction_theta_full 0.987
_diffrn_measured_fraction_theta_max 0.987
_diffrn_measurement_device_type 'CCD area detector'
_diffrn_measurement_method 'phi and omega scans'
_diffrn_radiation_monochromator graphite
_diffrn_radiation_source 'fine-focus sealed tube'
_diffrn_radiation_type MoK\a
_diffrn_radiation_wavelength 0.71069
_diffrn_reflns_av_R_equivalents 0.0467
_diffrn_reflns_av_unetI/netI 0.1126
_diffrn_reflns_limit_h_max 13
_diffrn_reflns_limit_h_min -13
_diffrn_reflns_limit_k_max 14
_diffrn_reflns_limit_k_min -9
_diffrn_reflns_limit_l_max 14
_diffrn_reflns_limit_l_min -15
_diffrn_reflns_number 7405
_diffrn_reflns_theta_full 25.00
_diffrn_reflns_theta_max 25.0492
_diffrn_reflns_theta_min 2.3042
_exptl_absorpt_coefficient_mu 3.168
_exptl_absorpt_correction_T_max 0.663
_exptl_absorpt_correction_T_min 0.456
_exptl_absorpt_correction_type multi-scan
_exptl_absorpt_process_details SADABS
_exptl_crystal_colour GREEN
_exptl_crystal_density_diffrn 2.805
_exptl_crystal_density_method 'not measured'
_exptl_crystal_description BLOCK
_exptl_crystal_F_000 1241
_exptl_crystal_size_max 0.26
_exptl_crystal_size_mid 0.25
_exptl_crystal_size_min 0.13
_refine_diff_density_max 1.870
_refine_diff_density_min -1.608
_refine_diff_density_rms 0.349
_refine_ls_extinction_method none
_refine_ls_goodness_of_fit_ref 0.966
_refine_ls_hydrogen_treatment constr
_refine_ls_matrix_type full
_refine_ls_number_parameters 484
_refine_ls_number_reflns 5373
_refine_ls_number_restraints 31
_refine_ls_restrained_S_all 0.978
_refine_ls_R_factor_all 0.1250
_refine_ls_R_factor_gt 0.0660
_refine_ls_shift/su_max 0.001
_refine_ls_shift/su_mean 0.000
_refine_ls_structure_factor_coef Fsqd
_refine_ls_weighting_details 'calc w=1/[\s^2^(Fo^2^)+(0.1061P)^2^+0.0000P] where P=(Fo^2^+2Fc^2^)/3'
_refine_ls_weighting_scheme calc
_refine_ls_wR_factor_gt 0.1570
_refine_ls_wR_factor_ref 0.1943
_reflns_number_gt 3098
_reflns_number_total 5475
_reflns_threshold_expression >2sigma(I)
_cod_data_source_file c4ce01933d2.cif
_cod_data_source_block complex1
_cod_depositor_comments
;
The following automatic conversions were performed:

'_symmetry_cell_setting' value 'Triclinic' changed to 'triclinic'
according to
/usr/data/users/saulius/crontab/automatic-downloads/rss-feeds/RSC/lib/dictionaries/cif_core.dic
dictionary named 'cif_core.dic' version 2.4.2 from 2011-04-26.

Automatic conversion script
Id: cif_fix_values 2935 2014-11-11 08:27:57Z andrius 

 Adding full bibliography for 7218883--7218886.cif.
;
_cod_database_code 7218883

loop_
_symmetry_equiv_pos_as_xyz
'x, y, z'
'-x, -y, -z'

loop_
_atom_site_label
_atom_site_type_symbol
_atom_site_fract_x
_atom_site_fract_y
_atom_site_fract_z
_atom_site_U_iso_or_equiv
_atom_site_adp_type
_atom_site_occupancy
_atom_site_symmetry_multiplicity
_atom_site_calc_flag
_atom_site_refinement_flags
Mo1 Mo 1.20787(12) 0.58547(12) 0.47926(11) 0.0264(3) Uani 1 1 d .
Cu1 Cu 1.06343(17) 0.27593(16) 0.71475(16) 0.0271(5) Uani 1 1 d .
P1 P 1.5000 0.5000 0.5000 0.0155(10) Uani 1 2 d S
N1 N 0.9343(10) 0.1352(11) 0.5659(10) 0.025(3) Uani 1 1 d .
O1W O 0.9281(10) 0.3075(10) 0.7801(10) 0.041(3) Uani 1 1 d .
O1 O 1.1905(8) 0.3000(8) 0.6451(8) 0.025(2) Uani 1 1 d .
C1 C 0.8322(16) 0.0734(14) 0.5735(15) 0.041(4) Uani 1 1 d .
H1A H 0.8289 0.0958 0.6474 0.049 Uiso 1 1 calc R
Mo2 Mo 1.29766(13) 0.36773(13) 0.60573(12) 0.0346(4) Uani 1 1 d .
N2 N 0.8666(12) 0.1981(11) 0.0805(10) 0.030(3) Uani 1 1 d .
C2 C 0.8584(14) 0.4715(12) 0.1295(11) 0.024(3) Uani 1 1 d .
H2A H 0.9383 0.4735 0.1853 0.029 Uiso 1 1 calc R
O2W O 1.475(4) -0.021(4) 0.199(5) 0.36(3) Uani 1 1 d .
O2 O 0.8710(11) -0.1435(9) 0.2023(9) 0.039(3) Uani 1 1 d .
Mo3 Mo 1.24006(12) 0.43038(12) 0.21194(12) 0.0300(4) Uani 1 1 d .
N3 N 0.8303(13) 0.0270(11) 0.1762(11) 0.033(3) Uani 1 1 d .
O3 O 1.3870(12) 0.5138(10) 0.7347(9) 0.054(4) Uani 1 1 d .
C3 C 0.7353(16) -0.0202(15) 0.4755(15) 0.043(4) Uani 1 1 d .
H3A H 0.6663 -0.0584 0.4836 0.051 Uiso 1 1 calc R
Mo4 Mo 1.70532(14) 0.80196(13) 0.67576(14) 0.0429(4) Uani 1 1 d .
N4 N 0.8199(11) 0.5733(11) 0.1453(10) 0.028(3) Uani 1 1 d .
O4 O 1.1924(12) 0.4537(10) 0.5237(9) 0.052(3) Uani 1 1 d .
C4 C 0.7371(16) -0.0593(14) 0.3655(15) 0.041(4) Uani 1 1 d .
H4A H 0.6720 -0.1246 0.2995 0.049 Uiso 1 1 calc R
Mo5 Mo 1.51876(13) 0.32000(12) 0.23284(12) 0.0314(4) Uani 1 1 d .
O5 O 1.0745(12) 0.6287(11) 0.4724(14) 0.068(4) Uani 1 1 d .
C5 C 0.8425(15) 0.0039(13) 0.3559(13) 0.030(4) Uani 1 1 d .
Mo6 Mo 1.42767(14) 0.72930(14) 0.40228(13) 0.0395(4) Uani 1 1 d U
O6 O 1.1576(11) 0.4827(10) 0.3205(10) 0.047(3) Uani 1 1 d .
C6 C 0.9368(14) 0.0997(13) 0.4567(13) 0.031(4) Uani 1 1 d .
H6A H 1.0048 0.1417 0.4499 0.037 Uiso 1 1 calc R
C7 C 0.8506(14) -0.0434(14) 0.2394(13) 0.031(4) Uani 1 1 d .
O7 O 1.1142(10) 0.3901(12) 0.0776(9) 0.058(4) Uani 1 1 d .
O8 O 1.5565(11) 0.8284(15) 0.5575(10) 0.083(5) Uani 1 1 d .
C8 C 0.8360(18) -0.0134(15) 0.0591(14) 0.045(4) Uani 1 1 d .
H8A H 0.7486 -0.0434 -0.0057 0.055 Uiso 1 1 calc R
H8B H 0.8770 -0.0789 0.0503 0.055 Uiso 1 1 calc R
O9 O 1.5655(11) 0.6949(14) 0.3509(11) 0.081(5) Uani 1 1 d .
C9 C 0.7808(17) 0.1315(14) 0.2035(14) 0.038(4) Uani 1 1 d .
H9A H 0.7861 0.1562 0.2839 0.046 Uiso 1 1 calc R
H9B H 0.6902 0.1108 0.1470 0.046 Uiso 1 1 calc R
O10 O 1.3102(10) 0.5905(9) 0.2537(9) 0.038(3) Uani 1 1 d U
C10 C 0.9148(17) 0.0940(13) 0.0520(13) 0.037(4) Uani 1 1 d .
H10A H 1.0056 0.1146 0.1079 0.045 Uiso 1 1 calc R
H10B H 0.9091 0.0705 -0.0285 0.045 Uiso 1 1 calc R
O11 O 1.3656(12) 0.3748(12) 0.1688(14) 0.071(4) Uani 1 1 d U
C11 C 0.8591(18) 0.2345(15) 0.1955(15) 0.046(4) Uani 1 1 d .
H11A H 0.8195 0.3009 0.2055 0.055 Uiso 1 1 calc R
H11B H 0.9464 0.2632 0.2604 0.055 Uiso 1 1 calc R
O12 O 1.3975(13) 0.8605(12) 0.3449(12) 0.071(4) Uani 1 1 d U
C12 C 0.8293(13) 0.2510(13) 0.0037(12) 0.027(3) Uani 1 1 d .
O13 O 1.7981(10) 0.9421(8) 0.7564(8) 0.033(2) Uani 1 1 d .
C13 C 0.7813(14) 0.3635(13) 0.0315(12) 0.029(4) Uani 1 1 d .
O14 O 1.7932(12) 0.7188(12) 0.7611(13) 0.067(4) Uani 1 1 d U
C14 C 0.6575(15) 0.3607(14) -0.0508(13) 0.033(4) Uani 1 1 d .
H14A H 0.6036 0.2888 -0.1162 0.039 Uiso 1 1 calc R
O15 O 1.5623(18) 0.6188(16) 0.4917(15) 0.023(4) Uani 0.50 1 d P
C15 C 0.6183(15) 0.4635(15) -0.0336(14) 0.036(4) Uani 1 1 d .
H15A H 0.5374 0.4635 -0.0860 0.043 Uiso 1 1 calc R
O16 O 1.5777(15) 0.5925(15) 0.6336(15) 0.018(4) Uani 0.50 1 d PU
C16 C 0.7030(15) 0.5686(14) 0.0649(14) 0.034(4) Uani 1 1 d .
H16A H 0.6775 0.6397 0.0760 0.041 Uiso 1 1 calc R
O17 O 1.4078(17) 0.5269(17) 0.5544(16) 0.025(4) Uani 0.50 1 d P
O18 O 1.3929(16) 0.5418(16) 0.4349(15) 0.022(4) Uani 0.50 1 d P
O19 O 1.2948(10) 0.7167(10) 0.4548(9) 0.039(3) Uani 1 1 d .
O20 O 1.5289(11) 0.2410(10) 0.1063(9) 0.046(3) Uani 1 1 d .
O21 O 1.4132(12) 0.2038(12) 0.2457(14) 0.068(4) Uani 1 1 d .
O22 O 1.2333(12) 0.2457(13) 0.4403(10) 0.072(4) Uani 1 1 d U
O23 O 0.8300(12) 0.2101(10) -0.0959(9) 0.047(3) Uani 1 1 d .
O24 O 1.6703(12) 0.3186(10) 0.3512(10) 0.059(4) Uani 1 1 d .

loop_
_atom_site_aniso_label
_atom_site_aniso_U_11
_atom_site_aniso_U_22
_atom_site_aniso_U_33
_atom_site_aniso_U_23
_atom_site_aniso_U_13
_atom_site_aniso_U_12
Mo1 0.0229(7) 0.0317(8) 0.0254(7) 0.0138(6) 0.0098(6) 0.0064(6)
Cu1 0.0285(10) 0.0231(10) 0.0277(10) 0.0094(8) 0.0131(9) -0.0003(8)
P1 0.016(2) 0.018(3) 0.013(2) 0.007(2) 0.006(2) 0.004(2)
N1 0.023(6) 0.033(7) 0.024(7) 0.021(6) 0.006(6) 0.010(6)
O1W 0.040(6) 0.043(7) 0.045(7) 0.018(6) 0.026(6) 0.008(6)
O1 0.026(5) 0.023(5) 0.025(5) 0.013(4) 0.010(4) 0.002(4)
C1 0.059(11) 0.028(9) 0.038(10) 0.015(8) 0.028(9) -0.007(8)
Mo2 0.0293(7) 0.0451(9) 0.0220(7) 0.0091(6) 0.0137(6) -0.0098(7)
N2 0.045(8) 0.033(7) 0.018(6) 0.015(6) 0.017(6) 0.009(6)
C2 0.029(8) 0.025(8) 0.011(7) 0.000(6) 0.008(6) 0.005(7)
O2W 0.30(4) 0.22(4) 0.43(6) 0.17(4) 0.00(4) 0.04(4)
O2 0.064(8) 0.026(6) 0.028(6) 0.018(5) 0.012(6) 0.024(6)
Mo3 0.0232(7) 0.0303(8) 0.0307(8) 0.0149(6) 0.0057(6) 0.0007(6)
N3 0.057(8) 0.031(7) 0.028(7) 0.019(6) 0.026(7) 0.028(7)
O3 0.069(8) 0.040(7) 0.014(6) 0.012(5) -0.008(6) -0.022(6)
C3 0.044(10) 0.038(10) 0.047(11) 0.014(9) 0.027(9) -0.003(8)
Mo4 0.0324(8) 0.0247(8) 0.0512(10) -0.0041(7) 0.0188(7) -0.0070(6)
N4 0.024(7) 0.041(8) 0.014(6) 0.009(6) 0.007(6) 0.008(6)
O4 0.069(8) 0.036(7) 0.025(6) 0.020(5) -0.007(6) -0.012(6)
C4 0.040(10) 0.031(9) 0.034(10) 0.005(8) 0.005(8) 0.002(8)
Mo5 0.0434(8) 0.0275(8) 0.0326(8) 0.0135(6) 0.0261(7) 0.0062(7)
O5 0.053(8) 0.032(7) 0.118(12) 0.022(8) 0.044(8) 0.007(6)
C5 0.043(9) 0.024(8) 0.028(8) 0.020(7) 0.013(8) 0.009(7)
Mo6 0.0411(9) 0.0382(9) 0.0340(8) 0.0177(7) 0.0094(7) 0.0075(7)
O6 0.059(7) 0.045(7) 0.034(6) 0.015(6) 0.025(6) -0.009(6)
C6 0.036(9) 0.027(9) 0.030(9) 0.014(7) 0.013(8) 0.006(7)
C7 0.034(9) 0.032(9) 0.024(8) 0.016(7) 0.007(7) 0.005(7)
O7 0.031(6) 0.092(10) 0.022(6) 0.016(6) 0.001(5) -0.026(7)
O8 0.028(7) 0.156(15) 0.019(6) -0.008(8) 0.001(5) 0.030(8)
C8 0.076(13) 0.038(10) 0.028(9) 0.018(8) 0.022(9) 0.029(10)
O9 0.034(7) 0.120(13) 0.034(7) -0.019(8) 0.001(6) 0.029(8)
C9 0.070(12) 0.041(10) 0.030(9) 0.024(8) 0.039(9) 0.020(9)
O10 0.047(6) 0.040(6) 0.026(5) 0.019(4) 0.014(4) -0.003(5)
C10 0.070(12) 0.033(9) 0.013(7) 0.013(7) 0.017(8) 0.021(9)
O11 0.063(7) 0.067(7) 0.118(9) 0.061(6) 0.053(6) 0.026(6)
C11 0.064(12) 0.043(11) 0.046(11) 0.024(9) 0.032(10) 0.025(10)
O12 0.078(10) 0.050(8) 0.074(10) 0.004(7) 0.044(8) 0.008(7)
C12 0.030(8) 0.028(8) 0.011(7) 0.008(6) 0.000(6) -0.003(7)
O13 0.042(6) 0.016(5) 0.024(5) 0.002(4) 0.005(5) -0.005(5)
C13 0.037(9) 0.025(8) 0.020(8) 0.014(7) 0.007(7) -0.005(7)
O14 0.060(7) 0.062(7) 0.119(8) 0.058(6) 0.059(6) 0.021(5)
C14 0.039(9) 0.029(9) 0.021(8) 0.009(7) 0.009(7) -0.006(7)
O15 0.037(11) 0.020(10) 0.017(10) 0.010(8) 0.016(9) 0.004(9)
C15 0.029(9) 0.048(11) 0.030(9) 0.023(8) 0.008(8) 0.006(8)
O16 0.012(7) 0.016(7) 0.019(7) 0.009(6) 0.000(6) 0.003(6)
C16 0.041(10) 0.033(9) 0.041(10) 0.024(8) 0.022(8) 0.010(8)
O17 0.024(10) 0.033(12) 0.016(10) 0.012(9) 0.008(8) -0.003(9)
O18 0.016(9) 0.027(11) 0.011(9) 0.002(8) 0.003(8) -0.010(8)
O19 0.045(6) 0.043(7) 0.031(6) 0.016(5) 0.022(5) -0.004(5)
O20 0.069(8) 0.051(7) 0.021(6) 0.012(5) 0.024(6) 0.023(7)
O21 0.067(8) 0.075(9) 0.137(13) 0.091(10) 0.074(9) 0.044(8)
O22 0.050(6) 0.101(8) 0.034(6) 0.001(5) 0.006(5) 0.039(6)
O23 0.080(9) 0.039(7) 0.019(6) 0.010(5) 0.021(6) 0.014(7)
O24 0.084(9) 0.037(7) 0.034(7) 0.023(6) 0.005(7) -0.009(7)

loop_
_atom_type_symbol
_atom_type_description
_atom_type_scat_dispersion_real
_atom_type_scat_dispersion_imag
_atom_type_scat_source
C C 0.0033 0.0016 'International Tables Vol C Tables 4.2.6.8 and 6.1.1.4'
H H 0.0000 0.0000 'International Tables Vol C Tables 4.2.6.8 and 6.1.1.4'
N N 0.0061 0.0033 'International Tables Vol C Tables 4.2.6.8 and 6.1.1.4'
O O 0.0106 0.0060 'International Tables Vol C Tables 4.2.6.8 and 6.1.1.4'
P P 0.1023 0.0942 'International Tables Vol C Tables 4.2.6.8 and 6.1.1.4'
Cu Cu 0.3201 1.2651 'International Tables Vol C Tables 4.2.6.8 and 6.1.1.4'
Mo Mo -1.6832 0.6857 'International Tables Vol C Tables 4.2.6.8 and 6.1.1.4'

loop_
_geom_angle_atom_site_label_1
_geom_angle_atom_site_label_2
_geom_angle_atom_site_label_3
_geom_angle
_geom_angle_site_symmetry_1
_geom_angle_site_symmetry_3
O5 Mo1 O6 102.3(6) . .
O5 Mo1 O4 103.5(6) . .
O6 Mo1 O4 91.7(5) . .
O5 Mo1 O19 98.5(5) . .
O6 Mo1 O19 89.9(4) . .
O4 Mo1 O19 157.1(5) . .
O5 Mo1 O24 101.6(7) . 2_866
O6 Mo1 O24 155.9(6) . 2_866
O4 Mo1 O24 86.1(4) . 2_866
O19 Mo1 O24 83.3(4) . 2_866
O5 Mo1 O17 160.8(7) . .
O6 Mo1 O17 93.6(6) . .
O4 Mo1 O17 64.8(6) . .
O19 Mo1 O17 92.2(5) . .
O24 Mo1 O17 63.8(6) 2_866 .
O5 Mo1 O18 161.4(6) . .
O6 Mo1 O18 66.5(5) . .
O4 Mo1 O18 92.0(6) . .
O19 Mo1 O18 67.8(5) . .
O24 Mo1 O18 89.6(6) 2_866 .
O17 Mo1 O18 37.5(6) . .
N4 Cu1 N1 173.5(5) 2_766 .
N4 Cu1 O1 85.8(4) 2_766 .
N1 Cu1 O1 94.5(4) . .
N4 Cu1 O1W 85.1(5) 2_766 .
N1 Cu1 O1W 92.6(5) . .
O1 Cu1 O1W 159.9(4) . .
N4 Cu1 O2 97.6(4) 2_766 2_756
N1 Cu1 O2 88.6(4) . 2_756
O1 Cu1 O2 102.7(4) . 2_756
O1W Cu1 O2 96.2(4) . 2_756
O18 P1 O18 179.998(6) . 2_866
O18 P1 O17 115.6(9) . 2_866
O18 P1 O17 64.4(9) 2_866 2_866
O18 P1 O17 64.4(9) . .
O18 P1 O17 115.6(9) 2_866 .
O17 P1 O17 179.999(5) 2_866 .
O18 P1 O16 110.5(9) . .
O18 P1 O16 69.5(9) 2_866 .
O17 P1 O16 109.4(9) 2_866 .
O17 P1 O16 70.6(9) . .
O18 P1 O16 69.5(9) . 2_866
O18 P1 O16 110.5(9) 2_866 2_866
O17 P1 O16 70.6(9) 2_866 2_866
O17 P1 O16 109.4(9) . 2_866
O16 P1 O16 179.998(3) . 2_866
O18 P1 O15 72.2(9) . .
O18 P1 O15 107.7(9) 2_866 .
O17 P1 O15 71.2(10) 2_866 .
O17 P1 O15 108.8(10) . .
O16 P1 O15 75.8(9) . .
O16 P1 O15 104.2(9) 2_866 .
O18 P1 O15 107.8(9) . 2_866
O18 P1 O15 72.2(9) 2_866 2_866
O17 P1 O15 108.8(10) 2_866 2_866
O17 P1 O15 71.2(10) . 2_866
O16 P1 O15 104.2(9) . 2_866
O16 P1 O15 75.8(9) 2_866 2_866
O15 P1 O15 179.999(3) . 2_866
C6 N1 C1 117.8(13) . .
C6 N1 Cu1 125.0(9) . .
C1 N1 Cu1 117.1(10) . .
Mo2 O1 Cu1 161.6(6) . .
C3 C1 N1 121.6(14) . .
C3 C1 H1A 119.2 . .
N1 C1 H1A 119.2 . .
O1 Mo2 O9 103.7(6) . 2_866
O1 Mo2 O3 104.0(5) . .
O9 Mo2 O3 92.2(6) 2_866 .
O1 Mo2 O4 100.4(5) . .
O9 Mo2 O4 155.2(6) 2_866 .
O3 Mo2 O4 87.7(5) . .
O1 Mo2 O22 97.7(5) . .
O9 Mo2 O22 88.3(5) 2_866 .
O3 Mo2 O22 157.5(6) . .
O4 Mo2 O22 82.5(5) . .
O1 Mo2 O15 157.8(5) . 2_866
O9 Mo2 O15 64.9(7) 2_866 2_866
O3 Mo2 O15 95.7(6) . 2_866
O4 Mo2 O15 90.4(6) . 2_866
O22 Mo2 O15 64.3(6) . 2_866
C12 N2 C10 120.7(12) . .
C12 N2 C11 125.2(13) . .
C10 N2 C11 114.0(11) . .
N4 C2 C13 121.3(13) . .
N4 C2 H2A 119.4 . .
C13 C2 H2A 119.4 . .
C7 O2 Cu1 134.8(9) . 2_756
O7 Mo3 O10 102.6(5) . .
O7 Mo3 O11 102.1(6) . .
O10 Mo3 O11 96.3(5) . .
O7 Mo3 O6 101.1(5) . .
O10 Mo3 O6 87.5(5) . .
O11 Mo3 O6 155.1(6) . .
O7 Mo3 O14 99.8(6) . 2_866
O10 Mo3 O14 156.3(5) . 2_866
O11 Mo3 O14 86.3(5) . 2_866
O6 Mo3 O14 80.7(5) . 2_866
O7 Mo3 O16 157.4(6) . 2_866
O10 Mo3 O16 96.2(5) . 2_866
O11 Mo3 O16 63.0(6) . 2_866
O6 Mo3 O16 92.2(5) . 2_866
O14 Mo3 O16 64.1(5) 2_866 2_866
C7 N3 C9 124.9(12) . .
C7 N3 C8 119.7(12) . .
C9 N3 C8 114.5(11) . .
Mo2 O3 Mo5 138.0(6) . 2_866
C1 C3 C4 121.7(14) . .
C1 C3 H3A 119.1 . .
C4 C3 H3A 119.1 . .
O13 Mo4 O14 102.4(5) . .
O13 Mo4 O22 100.0(6) . 2_866
O14 Mo4 O22 94.2(6) . 2_866
O13 Mo4 O8 100.0(6) . .
O14 Mo4 O8 156.7(6) . .
O22 Mo4 O8 88.3(5) 2_866 .
O13 Mo4 O21 101.0(6) . 2_866
O14 Mo4 O21 86.6(5) . 2_866
O22 Mo4 O21 158.3(6) 2_866 2_866
O8 Mo4 O21 82.8(5) . 2_866
O13 Mo4 O15 157.3(5) . .
O14 Mo4 O15 95.3(6) . .
O22 Mo4 O15 64.3(6) 2_866 .
O8 Mo4 O15 64.9(6) . .
O21 Mo4 O15 94.0(6) 2_866 .
C2 N4 C16 118.7(13) . .
C2 N4 Cu1 118.9(9) . 2_766
C16 N4 Cu1 122.4(11) . 2_766
Mo1 O4 Mo2 141.4(7) . .
C3 C4 C5 117.5(15) . .
C3 C4 H4A 121.3 . .
C5 C4 H4A 121.3 . .
O20 Mo5 O21 102.1(6) . .
O20 Mo5 O24 102.2(6) . .
O21 Mo5 O24 93.9(5) . .
O20 Mo5 O11 101.0(6) . .
O21 Mo5 O11 87.4(5) . .
O24 Mo5 O11 156.0(6) . .
O20 Mo5 O3 99.3(5) . 2_866
O21 Mo5 O3 157.7(6) . 2_866
O24 Mo5 O3 87.4(5) . 2_866
O11 Mo5 O3 82.7(5) . 2_866
O20 Mo5 O16 159.5(6) . 2_866
O21 Mo5 O16 67.6(6) . 2_866
O24 Mo5 O16 96.4(6) . 2_866
O11 Mo5 O16 62.0(6) . 2_866
O3 Mo5 O16 90.1(5) 2_866 2_866
C6 C5 C4 118.9(14) . .
C6 C5 C7 123.1(13) . .
C4 C5 C7 117.8(14) . .
O8 Mo6 O19 93.3(5) . .
O8 Mo6 O10 163.9(6) . .
O19 Mo6 O10 87.2(4) . .
O8 Mo6 O9 89.2(5) . .
O19 Mo6 O9 162.8(6) . .
O10 Mo6 O9 85.7(5) . .
O8 Mo6 O12 96.8(7) . .
O19 Mo6 O12 100.2(5) . .
O10 Mo6 O12 98.9(5) . .
O9 Mo6 O12 96.4(6) . .
O8 Mo6 O15 67.9(7) . .
O19 Mo6 O15 102.0(5) . .
O10 Mo6 O15 96.3(5) . .
O9 Mo6 O15 63.3(6) . .
O12 Mo6 O15 153.6(6) . .
O8 Mo6 O18 97.4(7) . .
O19 Mo6 O18 68.7(5) . .
O10 Mo6 O18 67.9(5) . .
O9 Mo6 O18 94.1(6) . .
O12 Mo6 O18 162.5(6) . .
O15 Mo6 O18 43.5(6) . .
Mo1 O6 Mo3 137.8(6) . .
N1 C6 C5 122.5(13) . .
N1 C6 H6A 118.8 . .
C5 C6 H6A 118.8 . .
O2 C7 N3 123.2(13) . .
O2 C7 C5 120.7(13) . .
N3 C7 C5 116.1(13) . .
Mo6 O8 Mo4 133.7(9) . .
N3 C8 C10 109.4(12) . .
N3 C8 H8A 109.8 . .
C10 C8 H8A 109.8 . .
N3 C8 H8B 109.8 . .
C10 C8 H8B 109.8 . .
H8A C8 H8B 108.2 . .
Mo2 O9 Mo6 137.1(9) 2_866 .
N3 C9 C11 109.9(13) . .
N3 C9 H9A 109.7 . .
C11 C9 H9A 109.7 . .
N3 C9 H9B 109.7 . .
C11 C9 H9B 109.7 . .
H9A C9 H9B 108.2 . .
Mo3 O10 Mo6 135.9(5) . .
N2 C10 C8 111.1(13) . .
N2 C10 H10A 109.4 . .
C8 C10 H10A 109.4 . .
N2 C10 H10B 109.4 . .
C8 C10 H10B 109.4 . .
H10A C10 H10B 108.0 . .
Mo3 O11 Mo5 139.8(8) . .
N2 C11 C9 112.0(14) . .
N2 C11 H11A 109.2 . .
C9 C11 H11A 109.2 . .
N2 C11 H11B 109.2 . .
C9 C11 H11B 109.2 . .
H11A C11 H11B 107.9 . .
O23 C12 N2 121.7(14) . .
O23 C12 C13 115.7(12) . .
N2 C12 C13 122.5(12) . .
C2 C13 C14 118.8(14) . .
C2 C13 C12 122.2(13) . .
C14 C13 C12 118.8(13) . .
Mo4 O14 Mo3 140.3(7) . 2_866
C15 C14 C13 119.6(14) . .
C15 C14 H14A 120.2 . .
C13 C14 H14A 120.2 . .
P1 O15 O17 52.0(7) . 2_866
P1 O15 O18 50.9(8) . .
O17 O15 O18 88.3(11) 2_866 .
P1 O15 Mo6 120.9(10) . .
O17 O15 Mo6 138.1(11) 2_866 .
O18 O15 Mo6 70.1(9) . .
P1 O15 Mo2 125.8(10) . 2_866
O17 O15 Mo2 74.1(8) 2_866 2_866
O18 O15 Mo2 132.7(10) . 2_866
Mo6 O15 Mo2 94.2(6) . 2_866
P1 O15 Mo4 121.0(9) . .
O17 O15 Mo4 127.0(11) 2_866 .
O18 O15 Mo4 130.4(10) . .
Mo6 O15 Mo4 93.2(6) . .
Mo2 O15 Mo4 93.6(6) 2_866 .
C14 C15 C16 117.9(14) . .
C14 C15 H15A 121.1 . .
C16 C15 H15A 121.1 . .
P1 O16 O18 52.9(8) . 2_866
P1 O16 O17 53.0(8) . .
O18 O16 O17 91.8(11) 2_866 .
P1 O16 Mo5 125.0(9) . 2_866
O18 O16 Mo5 141.4(10) 2_866 2_866
O17 O16 Mo5 72.1(8) . 2_866
P1 O16 Mo3 125.9(9) . 2_866
O18 O16 Mo3 73.1(8) 2_866 2_866
O17 O16 Mo3 136.9(10) . 2_866
Mo5 O16 Mo3 94.6(6) 2_866 2_866
N4 C16 C15 123.7(15) . .
N4 C16 H16A 118.2 . .
C15 C16 H16A 118.2 . .
P1 O17 O18 57.1(9) . .
P1 O17 O16 56.4(8) . .
O18 O17 O16 96.0(11) . .
P1 O17 O15 56.8(8) . 2_866
O18 O17 O15 93.9(13) . 2_866
O16 O17 O15 88.4(12) . 2_866
P1 O17 Mo1 129.5(10) . .
O18 O17 Mo1 72.6(9) . .
O16 O17 Mo1 139.8(11) . .
O15 O17 Mo1 129.8(11) 2_866 .
P1 O18 O17 58.5(9) . .
P1 O18 O16 57.7(9) . 2_866
O17 O18 O16 97.6(13) . 2_866
P1 O18 O15 56.9(8) . .
O17 O18 O15 95.3(12) . .
O16 O18 O15 89.2(11) 2_866 .
P1 O18 Mo6 123.2(9) . .
O17 O18 Mo6 128.9(12) . .
O16 O18 Mo6 127.5(10) 2_866 .
O15 O18 Mo6 66.4(8) . .
P1 O18 Mo1 128.3(9) . .
O17 O18 Mo1 69.9(9) . .
O16 O18 Mo1 132.0(10) 2_866 .
O15 O18 Mo1 136.6(11) . .
Mo6 O18 Mo1 91.0(6) . .
Mo6 O19 Mo1 131.9(6) . .
Mo5 O21 Mo4 137.5(8) . 2_866
Mo4 O22 Mo2 137.5(8) 2_866 .
Mo5 O24 Mo1 140.1(8) . 2_866

loop_
_geom_bond_atom_site_label_1
_geom_bond_atom_site_label_2
_geom_bond_distance
_geom_bond_site_symmetry_2
Mo1 O5 1.664(12) .
Mo1 O6 1.854(11) .
Mo1 O4 1.885(10) .
Mo1 O19 1.958(9) .
Mo1 O24 1.961(11) 2_866
Mo1 O17 2.439(19) .
Mo1 O18 2.478(17) .
Cu1 N4 1.974(12) 2_766
Cu1 N1 1.995(12) .
Cu1 O1 2.027(9) .
Cu1 O1W 2.054(10) .
Cu1 O2 2.274(9) 2_756
P1 O18 1.470(19) .
P1 O18 1.470(19) 2_866
P1 O17 1.494(18) 2_866
P1 O17 1.494(18) .
P1 O16 1.558(17) .
P1 O16 1.558(17) 2_866
P1 O15 1.588(17) .
P1 O15 1.588(17) 2_866
N1 C6 1.362(17) .
N1 C1 1.370(17) .
O1 Mo2 1.723(8) .
C1 C3 1.36(2) .
C1 H1A 0.9300 .
Mo2 O9 1.816(13) 2_866
Mo2 O3 1.834(11) .
Mo2 O4 1.948(11) .
Mo2 O22 1.968(12) .
Mo2 O15 2.417(17) 2_866
N2 C12 1.334(17) .
N2 C10 1.436(18) .
N2 C11 1.459(18) .
C2 N4 1.343(17) .
C2 C13 1.388(18) .
C2 H2A 0.9300 .
O2 C7 1.240(17) .
O2 Cu1 2.274(9) 2_756
Mo3 O7 1.674(10) .
Mo3 O10 1.826(10) .
Mo3 O11 1.858(13) .
Mo3 O6 1.968(11) .
Mo3 O14 1.977(11) 2_866
Mo3 O16 2.435(16) 2_866
N3 C7 1.356(17) .
N3 C9 1.448(18) .
N3 C8 1.476(18) .
O3 Mo5 2.002(10) 2_866
C3 C4 1.37(2) .
C3 H3A 0.9300 .
Mo4 O13 1.644(9) .
Mo4 O14 1.857(13) .
Mo4 O22 1.857(12) 2_866
Mo4 O8 1.983(13) .
Mo4 O21 1.995(11) 2_866
Mo4 O15 2.474(18) .
N4 C16 1.347(18) .
N4 Cu1 1.973(12) 2_766
C4 C5 1.42(2) .
C4 H4A 0.9300 .
Mo5 O20 1.673(10) .
Mo5 O21 1.842(10) .
Mo5 O24 1.861(12) .
Mo5 O11 1.952(13) .
Mo5 O3 2.002(11) 2_866
Mo5 O16 2.432(17) 2_866
C5 C6 1.378(19) .
C5 C7 1.48(2) .
Mo6 O8 1.872(11) .
Mo6 O19 1.904(10) .
Mo6 O10 1.950(10) .
Mo6 O9 1.977(12) .
Mo6 O12 1.989(15) .
Mo6 O15 2.402(18) .
Mo6 O18 2.466(18) .
C6 H6A 0.9300 .
C8 C10 1.55(2) .
C8 H8A 0.9700 .
C8 H8B 0.9700 .
O9 Mo2 1.816(13) 2_866
C9 C11 1.51(2) .
C9 H9A 0.9700 .
C9 H9B 0.9700 .
C10 H10A 0.9700 .
C10 H10B 0.9700 .
C11 H11A 0.9700 .
C11 H11B 0.9700 .
C12 O23 1.235(16) .
C12 C13 1.52(2) .
C13 C14 1.42(2) .
O14 Mo3 1.977(11) 2_866
C14 C15 1.36(2) .
C14 H14A 0.9300 .
O15 O17 1.80(3) 2_866
O15 O18 1.81(2) .
O15 Mo2 2.417(17) 2_866
C15 C16 1.39(2) .
C15 H15A 0.9300 .
O16 O18 1.73(2) 2_866
O16 O17 1.77(2) .
O16 Mo5 2.432(17) 2_866
O16 Mo3 2.435(16) 2_866
C16 H16A 0.9300 .
O17 O18 1.58(2) .
O17 O15 1.80(3) 2_866
O18 O16 1.73(2) 2_866
O21 Mo4 1.995(11) 2_866
O22 Mo4 1.857(12) 2_866
O24 Mo1 1.961(11) 2_866

loop_
_geom_torsion_atom_site_label_1
_geom_torsion_atom_site_label_2
_geom_torsion_atom_site_label_3
_geom_torsion_atom_site_label_4
_geom_torsion
_geom_torsion_site_symmetry_1
_geom_torsion_site_symmetry_4
N4 Cu1 N1 C6 80(4) 2_766 .
O1 Cu1 N1 C6 -11.6(11) . .
O1W Cu1 N1 C6 149.6(11) . .
O2 Cu1 N1 C6 -114.2(11) 2_756 .
N4 Cu1 N1 C1 -96(4) 2_766 .
O1 Cu1 N1 C1 171.5(11) . .
O1W Cu1 N1 C1 -27.3(11) . .
O2 Cu1 N1 C1 68.8(11) 2_756 .
N4 Cu1 O1 Mo2 -40.4(17) 2_766 .
N1 Cu1 O1 Mo2 133.1(17) . .
O1W Cu1 O1 Mo2 23(3) . .
O2 Cu1 O1 Mo2 -137.3(17) 2_756 .
C6 N1 C1 C3 0(2) . .
Cu1 N1 C1 C3 176.7(13) . .
Cu1 O1 Mo2 O9 132.3(17) . 2_866
Cu1 O1 Mo2 O3 36.4(18) . .
Cu1 O1 Mo2 O4 -53.8(17) . .
Cu1 O1 Mo2 O22 -137.6(17) . .
Cu1 O1 Mo2 O15 -171.8(15) . 2_866
O1 Mo2 O3 Mo5 -153.0(10) . 2_866
O9 Mo2 O3 Mo5 102.4(12) 2_866 2_866
O4 Mo2 O3 Mo5 -52.8(11) . 2_866
O22 Mo2 O3 Mo5 11(2) . 2_866
O15 Mo2 O3 Mo5 37.4(12) 2_866 2_866
N1 C1 C3 C4 2(3) . .
C13 C2 N4 C16 1.1(19) . .
C13 C2 N4 Cu1 -178.8(10) . 2_766
O5 Mo1 O4 Mo2 -153.1(11) . .
O6 Mo1 O4 Mo2 103.8(11) . .
O19 Mo1 O4 Mo2 10(2) . .
O24 Mo1 O4 Mo2 -52.2(11) 2_866 .
O17 Mo1 O4 Mo2 10.6(9) . .
O18 Mo1 O4 Mo2 37.3(11) . .
O1 Mo2 O4 Mo1 157.9(10) . .
O9 Mo2 O4 Mo1 -36.2(19) 2_866 .
O3 Mo2 O4 Mo1 54.1(11) . .
O22 Mo2 O4 Mo1 -105.6(11) . .
O15 Mo2 O4 Mo1 -41.6(11) 2_866 .
C1 C3 C4 C5 -2(3) . .
C3 C4 C5 C6 0(2) . .
C3 C4 C5 C7 175.5(15) . .
O5 Mo1 O6 Mo3 150.8(9) . .
O4 Mo1 O6 Mo3 -105.0(10) . .
O19 Mo1 O6 Mo3 52.2(9) . .
O24 Mo1 O6 Mo3 -20.8(18) 2_866 .
O17 Mo1 O6 Mo3 -40.1(10) . .
O18 Mo1 O6 Mo3 -13.5(9) . .
O7 Mo3 O6 Mo1 -155.0(9) . .
O10 Mo3 O6 Mo1 -52.7(9) . .
O11 Mo3 O6 Mo1 47.1(17) . .
O14 Mo3 O6 Mo1 106.7(10) 2_866 .
O16 Mo3 O6 Mo1 43.4(10) 2_866 .
C1 N1 C6 C5 -1(2) . .
Cu1 N1 C6 C5 -177.9(11) . .
C4 C5 C6 N1 1(2) . .
C7 C5 C6 N1 -173.9(14) . .
Cu1 O2 C7 N3 169.6(10) 2_756 .
Cu1 O2 C7 C5 -13(2) 2_756 .
C9 N3 C7 O2 166.9(15) . .
C8 N3 C7 O2 -2(2) . .
C9 N3 C7 C5 -11(2) . .
C8 N3 C7 C5 -179.7(14) . .
C6 C5 C7 O2 109.3(17) . .
C4 C5 C7 O2 -66(2) . .
C6 C5 C7 N3 -72.8(19) . .
C4 C5 C7 N3 112.2(16) . .
O19 Mo6 O8 Mo4 107.0(10) . .
O10 Mo6 O8 Mo4 16(2) . .
O9 Mo6 O8 Mo4 -55.9(11) . .
O12 Mo6 O8 Mo4 -152.3(10) . .
O15 Mo6 O8 Mo4 5.4(9) . .
O18 Mo6 O8 Mo4 38.1(11) . .
O13 Mo4 O8 Mo6 156.8(10) . .
O14 Mo4 O8 Mo6 -39.6(19) . .
O22 Mo4 O8 Mo6 57.0(11) 2_866 .
O21 Mo4 O8 Mo6 -103.2(11) 2_866 .
O15 Mo4 O8 Mo6 -5.4(9) . .
C7 N3 C8 C10 -135.7(14) . .
C9 N3 C8 C10 54.4(18) . .
O8 Mo6 O9 Mo2 57.9(12) . 2_866
O19 Mo6 O9 Mo2 -41(2) . 2_866
O10 Mo6 O9 Mo2 -106.9(11) . 2_866
O12 Mo6 O9 Mo2 154.7(11) . 2_866
O15 Mo6 O9 Mo2 -7.6(10) . 2_866
O18 Mo6 O9 Mo2 -39.5(12) . 2_866
C7 N3 C9 C11 135.6(15) . .
C8 N3 C9 C11 -55.1(18) . .
O7 Mo3 O10 Mo6 161.6(8) . .
O11 Mo3 O10 Mo6 -94.5(9) . .
O6 Mo3 O10 Mo6 60.8(9) . .
O14 Mo3 O10 Mo6 0.8(18) 2_866 .
O16 Mo3 O10 Mo6 -31.1(9) 2_866 .
O8 Mo6 O10 Mo3 26(2) . .
O19 Mo6 O10 Mo3 -66.3(9) . .
O9 Mo6 O10 Mo3 98.0(10) . .
O12 Mo6 O10 Mo3 -166.3(9) . .
O15 Mo6 O10 Mo3 35.4(9) . .
O18 Mo6 O10 Mo3 1.8(8) . .
C12 N2 C10 C8 -124.4(14) . .
C11 N2 C10 C8 53.6(17) . .
N3 C8 C10 N2 -51.8(17) . .
O7 Mo3 O11 Mo5 -153.4(11) . .
O10 Mo3 O11 Mo5 102.3(11) . .
O6 Mo3 O11 Mo5 5(2) . .
O14 Mo3 O11 Mo5 -54.1(11) 2_866 .
O16 Mo3 O11 Mo5 8.6(10) 2_866 .
O20 Mo5 O11 Mo3 159.1(11) . .
O21 Mo5 O11 Mo3 57.2(12) . .
O24 Mo5 O11 Mo3 -36.4(19) . .
O3 Mo5 O11 Mo3 -102.8(11) 2_866 .
O16 Mo5 O11 Mo3 -8.7(10) 2_866 .
C12 N2 C11 C9 123.4(16) . .
C10 N2 C11 C9 -54.5(19) . .
N3 C9 C11 N2 52.9(18) . .
C10 N2 C12 O23 3(2) . .
C11 N2 C12 O23 -174.9(14) . .
C10 N2 C12 C13 -178.2(13) . .
C11 N2 C12 C13 4(2) . .
N4 C2 C13 C14 -2(2) . .
N4 C2 C13 C12 172.7(12) . .
O23 C12 C13 C2 -120.9(15) . .
N2 C12 C13 C2 60.1(19) . .
O23 C12 C13 C14 53.9(18) . .
N2 C12 C13 C14 -125.1(14) . .
O13 Mo4 O14 Mo3 154.8(11) . 2_866
O22 Mo4 O14 Mo3 -103.9(12) 2_866 2_866
O8 Mo4 O14 Mo3 -9(2) . 2_866
O21 Mo4 O14 Mo3 54.3(12) 2_866 2_866
O15 Mo4 O14 Mo3 -39.4(12) . 2_866
C2 C13 C14 C15 1(2) . .
C12 C13 C14 C15 -173.7(12) . .
O18 P1 O15 O17 -126.0(11) . 2_866
O18 P1 O15 O17 54.0(11) 2_866 2_866
O17 P1 O15 O17 180.000(6) . 2_866
O16 P1 O15 O17 116.6(10) . 2_866
O16 P1 O15 O17 -63.4(10) 2_866 2_866
O15 P1 O15 O17 107(82) 2_866 2_866
O18 P1 O15 O18 179.998(1) 2_866 .
O17 P1 O15 O18 126.0(11) 2_866 .
O17 P1 O15 O18 -54.0(11) . .
O16 P1 O15 O18 -117.4(10) . .
O16 P1 O15 O18 62.6(10) 2_866 .
O15 P1 O15 O18 -127(82) 2_866 .
O18 P1 O15 Mo6 3.3(9) . .
O18 P1 O15 Mo6 -176.7(9) 2_866 .
O17 P1 O15 Mo6 129.3(12) 2_866 .
O17 P1 O15 Mo6 -50.7(12) . .
O16 P1 O15 Mo6 -114.2(11) . .
O16 P1 O15 Mo6 65.8(11) 2_866 .
O15 P1 O15 Mo6 -124(80) 2_866 .
O18 P1 O15 Mo2 -119.3(13) . 2_866
O18 P1 O15 Mo2 60.7(13) 2_866 2_866
O17 P1 O15 Mo2 6.7(10) 2_866 2_866
O17 P1 O15 Mo2 -173.3(10) . 2_866
O16 P1 O15 Mo2 123.2(13) . 2_866
O16 P1 O15 Mo2 -56.8(13) 2_866 2_866
O15 P1 O15 Mo2 113(80) 2_866 2_866
O18 P1 O15 Mo4 119.1(12) . .
O18 P1 O15 Mo4 -60.9(12) 2_866 .
O17 P1 O15 Mo4 -114.9(13) 2_866 .
O17 P1 O15 Mo4 65.1(13) . .
O16 P1 O15 Mo4 1.7(10) . .
O16 P1 O15 Mo4 -178.3(10) 2_866 .
O15 P1 O15 Mo4 -8(80) 2_866 .
O8 Mo6 O15 P1 126.3(11) . .
O19 Mo6 O15 P1 37.6(11) . .
O10 Mo6 O15 P1 -50.9(10) . .
O9 Mo6 O15 P1 -132.9(12) . .
O12 Mo6 O15 P1 -175.6(8) . .
O18 Mo6 O15 P1 -2.7(8) . .
O8 Mo6 O15 O17 -167.8(16) . 2_866
O19 Mo6 O15 O17 103.5(15) . 2_866
O10 Mo6 O15 O17 15.1(15) . 2_866
O9 Mo6 O15 O17 -66.9(14) . 2_866
O12 Mo6 O15 O17 -109.7(17) . 2_866
O18 Mo6 O15 O17 63.3(15) . 2_866
O8 Mo6 O15 O18 129.0(9) . .
O19 Mo6 O15 O18 40.3(8) . .
O10 Mo6 O15 O18 -48.2(8) . .
O9 Mo6 O15 O18 -130.2(9) . .
O12 Mo6 O15 O18 -173.0(11) . .
O8 Mo6 O15 Mo2 -96.9(7) . 2_866
O19 Mo6 O15 Mo2 174.4(5) . 2_866
O10 Mo6 O15 Mo2 85.9(5) . 2_866
O9 Mo6 O15 Mo2 3.9(5) . 2_866
O12 Mo6 O15 Mo2 -38.9(15) . 2_866
O18 Mo6 O15 Mo2 134.1(10) . 2_866
O8 Mo6 O15 Mo4 -3.1(5) . .
O19 Mo6 O15 Mo4 -91.8(5) . .
O10 Mo6 O15 Mo4 179.7(5) . .
O9 Mo6 O15 Mo4 97.7(6) . .
O12 Mo6 O15 Mo4 54.9(14) . .
O18 Mo6 O15 Mo4 -132.1(10) . .
O13 Mo4 O15 P1 -177.8(10) . .
O14 Mo4 O15 P1 40.7(11) . .
O22 Mo4 O15 P1 132.8(13) 2_866 .
O8 Mo4 O15 P1 -126.4(12) . .
O21 Mo4 O15 P1 -46.2(11) 2_866 .
O13 Mo4 O15 O17 118.8(15) . 2_866
O14 Mo4 O15 O17 -22.7(12) . 2_866
O22 Mo4 O15 O17 69.4(12) 2_866 2_866
O8 Mo4 O15 O17 170.2(13) . 2_866
O21 Mo4 O15 O17 -109.6(12) 2_866 2_866
O13 Mo4 O15 O18 -114.9(16) . .
O14 Mo4 O15 O18 103.6(13) . .
O22 Mo4 O15 O18 -164.3(15) 2_866 .
O8 Mo4 O15 O18 -63.5(13) . .
O21 Mo4 O15 O18 16.7(14) 2_866 .
O13 Mo4 O15 Mo6 -48.4(16) . .
O14 Mo4 O15 Mo6 170.1(5) . .
O22 Mo4 O15 Mo6 -97.9(7) 2_866 .
O8 Mo4 O15 Mo6 3.0(5) . .
O21 Mo4 O15 Mo6 83.2(5) 2_866 .
O13 Mo4 O15 Mo2 46.0(17) . 2_866
O14 Mo4 O15 Mo2 -95.5(6) . 2_866
O22 Mo4 O15 Mo2 -3.4(5) 2_866 2_866
O8 Mo4 O15 Mo2 97.5(6) . 2_866
O21 Mo4 O15 Mo2 177.6(5) 2_866 2_866
C13 C14 C15 C16 1(2) . .
O18 P1 O16 O18 180.002(9) . 2_866
O17 P1 O16 O18 -51.7(11) 2_866 2_866
O17 P1 O16 O18 128.3(11) . 2_866
O16 P1 O16 O18 -149(30) 2_866 2_866
O15 P1 O16 O18 -115.5(10) . 2_866
O15 P1 O16 O18 64.5(10) 2_866 2_866
O18 P1 O16 O17 51.7(11) . .
O18 P1 O16 O17 -128.3(11) 2_866 .
O17 P1 O16 O17 180.001(5) 2_866 .
O16 P1 O16 O17 82(30) 2_866 .
O15 P1 O16 O17 116.2(11) . .
O15 P1 O16 O17 -63.8(11) 2_866 .
O18 P1 O16 Mo5 48.3(12) . 2_866
O18 P1 O16 Mo5 -131.7(12) 2_866 2_866
O17 P1 O16 Mo5 176.6(10) 2_866 2_866
O17 P1 O16 Mo5 -3.4(10) . 2_866
O16 P1 O16 Mo5 79(30) 2_866 2_866
O15 P1 O16 Mo5 112.8(12) . 2_866
O15 P1 O16 Mo5 -67.2(12) 2_866 2_866
O18 P1 O16 Mo3 177.3(9) . 2_866
O18 P1 O16 Mo3 -2.7(9) 2_866 2_866
O17 P1 O16 Mo3 -54.3(13) 2_866 2_866
O17 P1 O16 Mo3 125.7(13) . 2_866
O16 P1 O16 Mo3 -152(30) 2_866 2_866
O15 P1 O16 Mo3 -118.2(12) . 2_866
O15 P1 O16 Mo3 61.8(12) 2_866 2_866
C2 N4 C16 C15 1(2) . .
Cu1 N4 C16 C15 -179.2(11) 2_766 .
C14 C15 C16 N4 -2(2) . .
O18 P1 O17 O18 180.000(11) 2_866 .
O17 P1 O17 O18 -123(48) 2_866 .
O16 P1 O17 O18 125.5(11) . .
O16 P1 O17 O18 -54.5(11) 2_866 .
O15 P1 O17 O18 58.7(11) . .
O15 P1 O17 O18 -121.3(11) 2_866 .
O18 P1 O17 O16 -125.5(11) . .
O18 P1 O17 O16 54.5(11) 2_866 .
O17 P1 O17 O16 111(48) 2_866 .
O16 P1 O17 O16 180.002(6) 2_866 .
O15 P1 O17 O16 -66.8(10) . .
O15 P1 O17 O16 113.2(10) 2_866 .
O18 P1 O17 O15 121.3(11) . 2_866
O18 P1 O17 O15 -58.7(11) 2_866 2_866
O17 P1 O17 O15 -2(48) 2_866 2_866
O16 P1 O17 O15 -113.2(10) . 2_866
O16 P1 O17 O15 66.8(10) 2_866 2_866
O15 P1 O17 O15 180.001(7) . 2_866
O18 P1 O17 Mo1 4.4(11) . .
O18 P1 O17 Mo1 -175.6(11) 2_866 .
O17 P1 O17 Mo1 -119(47) 2_866 .
O16 P1 O17 Mo1 129.9(15) . .
O16 P1 O17 Mo1 -50.1(15) 2_866 .
O15 P1 O17 Mo1 63.1(14) . .
O15 P1 O17 Mo1 -116.9(14) 2_866 .
O18 O16 O17 P1 -38.7(8) 2_866 .
Mo5 O16 O17 P1 177.1(9) 2_866 .
Mo3 O16 O17 P1 -105.6(15) 2_866 .
P1 O16 O17 O18 -43.4(9) . .
O18 O16 O17 O18 -82.2(14) 2_866 .
Mo5 O16 O17 O18 133.6(12) 2_866 .
Mo3 O16 O17 O18 -149.1(14) 2_866 .
P1 O16 O17 O15 50.3(8) . 2_866
O18 O16 O17 O15 11.6(11) 2_866 2_866
Mo5 O16 O17 O15 -132.6(8) 2_866 2_866
Mo3 O16 O17 O15 -55.3(16) 2_866 2_866
P1 O16 O17 Mo1 -113.4(15) . .
O18 O16 O17 Mo1 -152.2(14) 2_866 .
Mo5 O16 O17 Mo1 63.6(14) 2_866 .
Mo3 O16 O17 Mo1 140.9(12) 2_866 .
O5 Mo1 O17 P1 -175.7(12) . .
O6 Mo1 O17 P1 38.4(13) . .
O4 Mo1 O17 P1 128.6(15) . .
O19 Mo1 O17 P1 -51.6(13) . .
O24 Mo1 O17 P1 -132.9(14) 2_866 .
O18 Mo1 O17 P1 -3.9(9) . .
O5 Mo1 O17 O18 -171.8(15) . .
O6 Mo1 O17 O18 42.3(9) . .
O4 Mo1 O17 O18 132.5(11) . .
O19 Mo1 O17 O18 -47.7(9) . .
O24 Mo1 O17 O18 -129.0(10) 2_866 .
O5 Mo1 O17 O16 -93(2) . .
O6 Mo1 O17 O16 120.7(15) . .
O4 Mo1 O17 O16 -149.1(17) . .
O19 Mo1 O17 O16 30.7(16) . .
O24 Mo1 O17 O16 -50.7(15) 2_866 .
O18 Mo1 O17 O16 78.4(16) . .
O5 Mo1 O17 O15 108(2) . 2_866
O6 Mo1 O17 O15 -38.0(12) . 2_866
O4 Mo1 O17 O15 52.2(11) . 2_866
O19 Mo1 O17 O15 -128.0(12) . 2_866
O24 Mo1 O17 O15 150.7(14) 2_866 2_866
O18 Mo1 O17 O15 -80.3(14) . 2_866
O18 P1 O18 O17 -178(8) 2_866 .
O17 P1 O18 O17 179.999(15) 2_866 .
O16 P1 O18 O17 -55.1(11) . .
O16 P1 O18 O17 124.9(11) 2_866 .
O15 P1 O18 O17 -121.9(11) . .
O15 P1 O18 O17 58.1(11) 2_866 .
O18 P1 O18 O16 57(7) 2_866 2_866
O17 P1 O18 O16 55.1(11) 2_866 2_866
O17 P1 O18 O16 -124.9(11) . 2_866
O16 P1 O18 O16 179.999(6) . 2_866
O15 P1 O18 O16 113.2(10) . 2_866
O15 P1 O18 O16 -66.8(10) 2_866 2_866
O18 P1 O18 O15 -56(7) 2_866 .
O17 P1 O18 O15 -58.1(11) 2_866 .
O17 P1 O18 O15 121.9(11) . .
O16 P1 O18 O15 66.8(10) . .
O16 P1 O18 O15 -113.2(10) 2_866 .
O15 P1 O18 O15 179.999(1) 2_866 .
O18 P1 O18 Mo6 -60(6) 2_866 .
O17 P1 O18 Mo6 -61.4(13) 2_866 .
O17 P1 O18 Mo6 118.7(13) . .
O16 P1 O18 Mo6 63.5(12) . .
O16 P1 O18 Mo6 -116.5(12) 2_866 .
O15 P1 O18 Mo6 -3.2(9) . .
O15 P1 O18 Mo6 176.8(9) 2_866 .
O18 P1 O18 Mo1 177(7) 2_866 .
O17 P1 O18 Mo1 175.7(10) 2_866 .
O17 P1 O18 Mo1 -4.3(10) . .
O16 P1 O18 Mo1 -59.4(13) . .
O16 P1 O18 Mo1 120.6(13) 2_866 .
O15 P1 O18 Mo1 -126.2(14) . .
O15 P1 O18 Mo1 53.8(14) 2_866 .
O16 O17 O18 P1 43.0(9) . .
O15 O17 O18 P1 -45.8(8) 2_866 .
Mo1 O17 O18 P1 -176.4(9) . .
P1 O17 O18 O16 44.4(8) . 2_866
O16 O17 O18 O16 87.4(12) . 2_866
O15 O17 O18 O16 -1.4(12) 2_866 2_866
Mo1 O17 O18 O16 -132.1(9) . 2_866
P1 O17 O18 O15 -45.6(9) . .
O16 O17 O18 O15 -2.6(13) . .
O15 O17 O18 O15 -91.4(12) 2_866 .
Mo1 O17 O18 O15 138.0(10) . .
P1 O17 O18 Mo6 -109.3(13) . .
O16 O17 O18 Mo6 -66.3(16) . .
O15 O17 O18 Mo6 -155.1(12) 2_866 .
Mo1 O17 O18 Mo6 74.3(12) . .
P1 O17 O18 Mo1 176.4(9) . .
O16 O17 O18 Mo1 -140.6(11) . .
O15 O17 O18 Mo1 130.6(10) 2_866 .
O17 O15 O18 P1 39.6(8) 2_866 .
Mo6 O15 O18 P1 -177.0(8) . .
Mo2 O15 O18 P1 106.1(14) 2_866 .
Mo4 O15 O18 P1 -100.3(13) . .
P1 O15 O18 O17 46.6(10) . .
O17 O15 O18 O17 86.2(13) 2_866 .
Mo6 O15 O18 O17 -130.4(11) . .
Mo2 O15 O18 O17 152.7(13) 2_866 .
Mo4 O15 O18 O17 -53.7(17) . .
P1 O15 O18 O16 -50.9(8) . 2_866
O17 O15 O18 O16 -11.3(10) 2_866 2_866
Mo6 O15 O18 O16 132.0(9) . 2_866
Mo2 O15 O18 O16 55.1(16) 2_866 2_866
Mo4 O15 O18 O16 -151.2(12) . 2_866
P1 O15 O18 Mo6 177.0(8) . .
O17 O15 O18 Mo6 -143.4(9) 2_866 .
Mo2 O15 O18 Mo6 -76.9(12) 2_866 .
Mo4 O15 O18 Mo6 76.7(11) . .
P1 O15 O18 Mo1 112.8(15) . .
O17 O15 O18 Mo1 152.4(13) 2_866 .
Mo6 O15 O18 Mo1 -64.2(13) . .
Mo2 O15 O18 Mo1 -141.1(11) 2_866 .
Mo4 O15 O18 Mo1 13(2) . .
O8 Mo6 O18 P1 -43.6(11) . .
O19 Mo6 O18 P1 -134.3(12) . .
O10 Mo6 O18 P1 129.8(12) . .
O9 Mo6 O18 P1 46.2(11) . .
O12 Mo6 O18 P1 172.5(12) . .
O15 Mo6 O18 P1 3.0(8) . .
O8 Mo6 O18 O17 30.5(14) . .
O19 Mo6 O18 O17 -60.2(14) . .
O10 Mo6 O18 O17 -156.1(15) . .
O9 Mo6 O18 O17 120.2(14) . .
O12 Mo6 O18 O17 -113.4(19) . .
O15 Mo6 O18 O17 77.0(15) . .
O8 Mo6 O18 O16 -115.9(12) . 2_866
O19 Mo6 O18 O16 153.4(13) . 2_866
O10 Mo6 O18 O16 57.6(12) . 2_866
O9 Mo6 O18 O16 -26.1(12) . 2_866
O12 Mo6 O18 O16 100(2) . 2_866
O15 Mo6 O18 O16 -69.3(13) . 2_866
O8 Mo6 O18 O15 -46.6(8) . .
O19 Mo6 O18 O15 -137.3(9) . .
O10 Mo6 O18 O15 126.9(9) . .
O9 Mo6 O18 O15 43.2(8) . .
O12 Mo6 O18 O15 169.6(16) . .
O8 Mo6 O18 Mo1 95.2(5) . .
O19 Mo6 O18 Mo1 4.5(4) . .
O10 Mo6 O18 Mo1 -91.4(5) . .
O9 Mo6 O18 Mo1 -175.0(5) . .
O12 Mo6 O18 Mo1 -49(2) . .
O15 Mo6 O18 Mo1 141.8(10) . .
O5 Mo1 O18 P1 175.4(13) . .
O6 Mo1 O18 P1 -129.0(13) . .
O4 Mo1 O18 P1 -38.0(12) . .
O19 Mo1 O18 P1 130.9(13) . .
O24 Mo1 O18 P1 48.1(12) 2_866 .
O17 Mo1 O18 P1 3.9(10) . .
O5 Mo1 O18 O17 171.5(16) . .
O6 Mo1 O18 O17 -132.9(10) . .
O4 Mo1 O18 O17 -41.9(9) . .
O19 Mo1 O18 O17 127.1(10) . .
O24 Mo1 O18 O17 44.2(9) 2_866 .
O5 Mo1 O18 O16 -107(2) . 2_866
O6 Mo1 O18 O16 -50.9(13) . 2_866
O4 Mo1 O18 O16 40.1(14) . 2_866
O19 Mo1 O18 O16 -151.0(15) . 2_866
O24 Mo1 O18 O16 126.2(13) 2_866 2_866
O17 Mo1 O18 O16 82.0(16) . 2_866
O5 Mo1 O18 O15 96(2) . .
O6 Mo1 O18 O15 151.3(16) . .
O4 Mo1 O18 O15 -117.8(15) . .
O19 Mo1 O18 O15 51.2(14) . .
O24 Mo1 O18 O15 -31.7(15) 2_866 .
O17 Mo1 O18 O15 -75.9(16) . .
O5 Mo1 O18 Mo6 40(2) . .
O6 Mo1 O18 Mo6 95.6(6) . .
O4 Mo1 O18 Mo6 -173.4(5) . .
O19 Mo1 O18 Mo6 -4.4(4) . .
O24 Mo1 O18 Mo6 -87.3(5) 2_866 .
O17 Mo1 O18 Mo6 -131.5(11) . .
O8 Mo6 O19 Mo1 -104.3(9) . .
O10 Mo6 O19 Mo1 59.6(7) . .
O9 Mo6 O19 Mo1 -6(2) . .
O12 Mo6 O19 Mo1 158.1(7) . .
O15 Mo6 O19 Mo1 -36.2(9) . .
O18 Mo6 O19 Mo1 -7.7(7) . .
O5 Mo1 O19 Mo6 -159.2(8) . .
O6 Mo1 O19 Mo6 -56.9(8) . .
O4 Mo1 O19 Mo6 37.2(16) . .
O24 Mo1 O19 Mo6 100.0(8) 2_866 .
O17 Mo1 O19 Mo6 36.8(8) . .
O18 Mo1 O19 Mo6 7.7(7) . .
O20 Mo5 O21 Mo4 -156.7(11) . 2_866
O24 Mo5 O21 Mo4 100.0(11) . 2_866
O11 Mo5 O21 Mo4 -56.0(12) . 2_866
O3 Mo5 O21 Mo4 7(2) 2_866 2_866
O16 Mo5 O21 Mo4 4.7(10) 2_866 2_866
O1 Mo2 O22 Mo4 -160.0(11) . 2_866
O9 Mo2 O22 Mo4 -56.4(12) 2_866 2_866
O3 Mo2 O22 Mo4 35(2) . 2_866
O4 Mo2 O22 Mo4 100.4(12) . 2_866
O15 Mo2 O22 Mo4 6.4(10) 2_866 2_866
O20 Mo5 O24 Mo1 154.0(10) . 2_866
O21 Mo5 O24 Mo1 -102.7(10) . 2_866
O11 Mo5 O24 Mo1 -10.4(19) . 2_866
O3 Mo5 O24 Mo1 55.0(10) 2_866 2_866
O16 Mo5 O24 Mo1 -34.8(10) 2_866 2_866
